data_1557270
loop_
_publ_author_name
'Xu, Yuechao'
'Zhao, Junyi'
'Gan, Qiao'
'Ying, Weilun'
'Hu, Zhonghan'
'Tang, Fuming'
'Luo, Wanwei'
'Luo, Yunjie'
'Jian, Zhongbao'
'Gong, Dirong'

_publ_section_title
;
 Synthesis and properties investigation of hydroxyl functionalized
 polyisoprene prepared by cobalt catalyzed co-polymerization of isoprene
 and hydroxylmyrcene
;
_journal_issue 12
_journal_name_full 'Polymer Chemistry'
_journal_page_first 2034
_journal_page_last 2043
_journal_paper_doi 10.1039/C9PY01808E
_journal_volume 11
_journal_year 2020
_chemical_formula_moiety 'C17 H30 Cl2 Co N3 O3 P'
_chemical_formula_sum 'C17 H30 Cl2 Co N3 O3 P'
_chemical_formula_weight 485.24
_space_group_crystal_system monoclinic
_space_group_IT_number 14
_space_group_name_Hall '-P 2ybc'
_space_group_name_H-M_alt 'P 1 21/c 1'
_atom_sites_solution_hydrogens mixed
_audit_creation_date 2017-11-08
_audit_creation_method
;
Olex2 1.2-beta
(compiled 2016.09.09 svn.r3337 for OlexSys, GUI svn.r5227)
;
_audit_update_record
;
2017-12-10 deposited with the CCDC.	2020-02-03 downloaded from the CCDC.
;
_cell_angle_alpha 90
_cell_angle_beta 111.858(2)
_cell_angle_gamma 90
_cell_formula_units_Z 4
_cell_length_a 16.5582(3)
_cell_length_b 8.70090(10)
_cell_length_c 16.7290(3)
_cell_measurement_reflns_used 5722
_cell_measurement_temperature 296
_cell_measurement_theta_max 73.7900
_cell_measurement_theta_min 5.7070
_cell_volume 2236.90(7)
_computing_cell_refinement 'CrysAlisPro 1.171.39.28b (Rigaku OD, 2015)'
_computing_data_collection 'CrysAlisPro 1.171.39.28b (Rigaku OD, 2015)'
_computing_data_reduction 'CrysAlisPro 1.171.39.28b (Rigaku OD, 2015)'
_computing_molecular_graphics 'Olex2 (Dolomanov et al., 2009)'
_computing_publication_material 'Olex2 (Dolomanov et al., 2009)'
_computing_structure_refinement 'ShelXL (Sheldrick, 2015)'
_computing_structure_solution 'SHELXT 2014/5 (Sheldrick, 2014)'
_diffrn_ambient_temperature 296.0
_diffrn_detector 'CCD plate'
_diffrn_measured_fraction_theta_full 0.999
_diffrn_measured_fraction_theta_max 0.966
_diffrn_measurement_details
;
List of Runs (angles in degrees, time in seconds):

  # Type    Start    End  Width  t~exp~   \w     \q     \k     \f   Frames
#--------------------------------------------------------------------------
  1  \w     42.00  88.00   0.50    0.50    --    0.00  38.00-180.00   92
  2  \w    -60.00 -35.00   0.50    0.50    --    0.00 -38.00 -90.00   50
  3  \w    -15.00  29.00   0.50    0.50    --    0.00  38.00  60.00   88
  4  \w    -86.00  22.00   0.50    0.50    --    0.00 -57.00-180.00  216
  5  \w     59.00  84.00   0.50    0.50    --    0.00  38.00  60.00   50
  6  \w     44.00 119.00   0.50    1.98    --   95.20 -61.00-150.00  150
  7  \w     64.00 109.00   0.50    1.98    --   95.20 -30.00-120.00   90
  8  \w     79.00 154.00   0.50    1.98    --   95.20  30.00-150.00  150
  9  \w     52.00 118.00   0.50    1.98    --   95.20 -82.00-150.00  132
 10  \w     72.00 161.00   0.50    1.98    --   95.20  15.00 -30.00  178
 11  \w      9.00 111.00   0.50    1.98    --   95.20 -61.00  60.00  204
 12  \w    147.00 175.00   0.50    1.98    --   95.20  15.00  30.00   56
 13  \w     80.00 106.00   0.50    1.98    --   95.20  15.00  30.00   52
;
_diffrn_measurement_device 'four-circle diffractometer'
_diffrn_measurement_device_type 'XtaLAB AFC12 (RINC): Kappa dual home/near'
_diffrn_measurement_method '\w scans'
_diffrn_orient_matrix_type 'CrysAlisPro convention (1999,Acta A55,543-557)'
_diffrn_orient_matrix_UB_11 -0.0552609000
_diffrn_orient_matrix_UB_12 -0.0705689000
_diffrn_orient_matrix_UB_13 -0.0879342000
_diffrn_orient_matrix_UB_21 0.0681814000
_diffrn_orient_matrix_UB_22 0.0523403000
_diffrn_orient_matrix_UB_23 -0.0366520000
_diffrn_orient_matrix_UB_31 0.0485280000
_diffrn_orient_matrix_UB_32 -0.1536160000
_diffrn_orient_matrix_UB_33 0.0278930000
_diffrn_radiation_monochromator graphite
_diffrn_radiation_probe x-ray
_diffrn_radiation_type CuK\a
_diffrn_radiation_wavelength 1.54184
_diffrn_reflns_av_R_equivalents 0.0328
_diffrn_reflns_av_unetI/netI 0.0372
_diffrn_reflns_Laue_measured_fraction_full 0.999
_diffrn_reflns_Laue_measured_fraction_max 0.966
_diffrn_reflns_limit_h_max 20
_diffrn_reflns_limit_h_min -16
_diffrn_reflns_limit_k_max 8
_diffrn_reflns_limit_k_min -10
_diffrn_reflns_limit_l_max 20
_diffrn_reflns_limit_l_min -20
_diffrn_reflns_number 11707
_diffrn_reflns_point_group_measured_fraction_full 0.999
_diffrn_reflns_point_group_measured_fraction_max 0.966
_diffrn_reflns_theta_full 67.684
_diffrn_reflns_theta_max 74.093
_diffrn_reflns_theta_min 2.875
_diffrn_source 'fine-focus sealed X-ray tube'
_diffrn_source_type 'Enhance (Cu) X-ray Source'
_exptl_absorpt_coefficient_mu 9.073
_exptl_absorpt_correction_T_max 1.00000
_exptl_absorpt_correction_T_min 0.12401
_exptl_absorpt_correction_type multi-scan
_exptl_absorpt_process_details
;
CrysAlisPro 1.171.39.28b (Rigaku Oxford Diffraction, 2015)
Empirical absorption correction using spherical harmonics,
 implemented in SCALE3 ABSPACK scaling algorithm.
;
_exptl_crystal_colour colourless
_exptl_crystal_colour_primary colourless
_exptl_crystal_density_diffrn 1.441
_exptl_crystal_description block
_exptl_crystal_F_000 1012
_refine_diff_density_max 0.302
_refine_diff_density_min -0.328
_refine_diff_density_rms 0.053
_refine_ls_extinction_method none
_refine_ls_goodness_of_fit_ref 1.058
_refine_ls_hydrogen_treatment mixed
_refine_ls_matrix_type full
_refine_ls_number_parameters 254
_refine_ls_number_reflns 4399
_refine_ls_number_restraints 3
_refine_ls_restrained_S_all 1.061
_refine_ls_R_factor_all 0.0438
_refine_ls_R_factor_gt 0.0354
_refine_ls_shift/su_max 0.001
_refine_ls_shift/su_mean 0.000
_refine_ls_structure_factor_coef Fsqd
_refine_ls_weighting_details 'w=1/[\s^2^(Fo^2^)+(0.0446P)^2^+0.3559P] where P=(Fo^2^+2Fc^2^)/3'
_refine_ls_weighting_scheme calc
_refine_ls_wR_factor_gt 0.0853
_refine_ls_wR_factor_ref 0.0881
_reflns_Friedel_coverage 0.000
_reflns_number_gt 3744
_reflns_number_total 4399
_reflns_threshold_expression 'I > 2\s(I)'
_cod_data_source_file c9py01808e2.cif
_cod_data_source_block lwx-1-1
_cod_depositor_comments
;Adding full bibliography for 1557270.cif.

 Adding full bibliography for 1557270.cif.
;
_cod_database_code 1557270
_shelx_space_group_comment
;
The symmetry employed for this shelxl refinement is uniquely defined
by the following loop, which should always be used as a source of
symmetry information in preference to the above space-group names.
They are only intended as comments.
;
_reflns_odcompleteness_completeness 99.88
_reflns_odcompleteness_iscentric 1
_reflns_odcompleteness_theta 66.97
_olex2_refinement_description
;
1. Fixed Uiso
 At 1.2 times of:
  All C(H) groups, All C(H,H) groups, All N(H) groups
 At 1.5 times of:
  All C(H,H,H) groups, All O(H) groups
2. Restrained distances
 O1-H1
 0.85 with sigma of 0.01
 C17-H1
 1.901768 with sigma of 0.02
 Co1-H1
 2.759685 with sigma of 0.02
3.a Secondary CH2 refined with riding coordinates:
 C1(H1A,H1B), C2(H2A,H2B)
3.b Aromatic/amide H refined with riding coordinates:
 N3(H3), C5(H5), C6(H6), C7(H7)
3.c Idealised Me refined as rotating group:
 C13(H13A,H13B,H13C), C17(H17A,H17B,H17C), C14(H14A,H14B,H14C), C15(H15A,H15B,
 H15C), C9(H9A,H9B,H9C), C10(H10A,H10B,H10C), C12(H12A,H12B,H12C)
;
_shelx_shelxl_version_number 2016/6
_olex2_submission_special_instructions 'No special instructions were received'
_oxdiff_exptl_absorpt_empirical_details
;
Empirical correction (ABSPACK) includes:
- Absorption correction using spherical harmonics
- Frame scaling
;
_oxdiff_exptl_absorpt_empirical_full_max 5.549
_oxdiff_exptl_absorpt_empirical_full_min 0.581

loop_
_space_group_symop_operation_xyz
'x, y, z'
'-x, y+1/2, -z+1/2'
'-x, -y, -z'
'x, -y-1/2, z-1/2'

loop_
_atom_site_label
_atom_site_type_symbol
_atom_site_fract_x
_atom_site_fract_y
_atom_site_fract_z
_atom_site_U_iso_or_equiv
_atom_site_adp_type
_atom_site_occupancy
_atom_site_site_symmetry_order
_atom_site_calc_flag
_atom_site_refinement_flags_posn
Co1 Co 0.30763(2) 0.54027(4) 0.27601(2) 0.03165(11) Uani 1 1 d D
Cl1 Cl 0.36502(4) 0.30564(7) 0.26195(4) 0.04423(15) Uani 1 1 d .
P1 P 0.19592(3) 0.17700(7) 0.44598(3) 0.03137(13) Uani 1 1 d .
Cl2 Cl 0.16186(4) 0.55286(8) 0.24833(4) 0.05064(17) Uani 1 1 d .
O1 O 0.29678(12) 0.6058(2) 0.15039(10) 0.0449(4) Uani 1 1 d D
H1 H 0.2882(18) 0.5364(18) 0.1103(9) 0.067 Uiso 1 1 d DR
O2 O 0.47923(11) 0.8413(2) 0.44703(11) 0.0465(4) Uani 1 1 d .
O3 O 0.25418(11) 0.0986(2) 0.52495(10) 0.0476(4) Uani 1 1 d .
N2 N 0.34133(11) 0.5140(2) 0.41926(10) 0.0281(4) Uani 1 1 d .
N1 N 0.39085(12) 0.7204(2) 0.32822(11) 0.0350(4) Uani 1 1 d .
N3 N 0.24977(12) 0.3127(2) 0.41423(11) 0.0353(4) Uani 1 1 d .
H3 H 0.232507 0.325986 0.359463 0.042 Uiso 1 1 calc R
C8 C 0.31775(13) 0.4062(3) 0.46318(12) 0.0294(4) Uani 1 1 d .
C4 C 0.40310(13) 0.6164(3) 0.46513(13) 0.0303(4) Uani 1 1 d .
C3 C 0.42353(13) 0.7281(3) 0.41027(14) 0.0334(5) Uani 1 1 d .
C5 C 0.44503(14) 0.6124(3) 0.55319(13) 0.0361(5) Uani 1 1 d .
H5 H 0.486136 0.686075 0.582313 0.043 Uiso 1 1 calc R
C6 C 0.42323(14) 0.4934(3) 0.59660(13) 0.0369(5) Uani 1 1 d .
H6 H 0.451932 0.484124 0.655874 0.044 Uiso 1 1 calc R
C7 C 0.36009(14) 0.3898(3) 0.55330(13) 0.0341(5) Uani 1 1 d .
H7 H 0.345323 0.310312 0.582453 0.041 Uiso 1 1 calc R
C16 C 0.16029(16) 0.0463(3) 0.35318(16) 0.0428(6) Uani 1 1 d .
C11 C 0.10830(16) 0.2774(3) 0.46759(17) 0.0451(6) Uani 1 1 d .
C1 C 0.42845(18) 0.8477(3) 0.29558(16) 0.0484(6) Uani 1 1 d .
H1A H 0.383181 0.915183 0.258894 0.058 Uiso 1 1 calc R
H1B H 0.461991 0.809048 0.263117 0.058 Uiso 1 1 calc R
C13 C 0.0994(2) -0.0768(3) 0.3650(2) 0.0616(8) Uani 1 1 d .
H13A H 0.122552 -0.114085 0.423203 0.092 Uiso 1 1 calc GR
H13B H 0.094536 -0.160302 0.326038 0.092 Uiso 1 1 calc GR
H13C H 0.042910 -0.032895 0.353287 0.092 Uiso 1 1 calc GR
C17 C 0.2430(2) 0.7322(3) 0.10754(17) 0.0591(7) Uani 1 1 d D
H17A H 0.254548 0.758534 0.057107 0.089 Uiso 1 1 calc GR
H17B H 0.255287 0.818968 0.145658 0.089 Uiso 1 1 calc GR
H17C H 0.182884 0.703967 0.091047 0.089 Uiso 1 1 calc GR
C2 C 0.4864(2) 0.9310(3) 0.37578(19) 0.0580(7) Uani 1 1 d .
H2A H 0.546058 0.933409 0.378977 0.070 Uiso 1 1 calc R
H2B H 0.466435 1.035547 0.376659 0.070 Uiso 1 1 calc R
C14 C 0.1170(3) 0.1240(4) 0.26556(17) 0.0815(11) Uani 1 1 d .
H14A H 0.063466 0.171046 0.262536 0.122 Uiso 1 1 calc GR
H14B H 0.105104 0.048657 0.220727 0.122 Uiso 1 1 calc GR
H14C H 0.155174 0.201217 0.258411 0.122 Uiso 1 1 calc GR
C15 C 0.2448(2) -0.0328(4) 0.3564(3) 0.0837(12) Uani 1 1 d .
H15A H 0.283593 0.042708 0.348682 0.126 Uiso 1 1 calc GR
H15B H 0.231290 -0.108004 0.311282 0.126 Uiso 1 1 calc GR
H15C H 0.272224 -0.082318 0.411155 0.126 Uiso 1 1 calc GR
C9 C 0.1514(2) 0.4024(5) 0.5336(3) 0.0927(13) Uani 1 1 d .
H9A H 0.195136 0.357152 0.583260 0.139 Uiso 1 1 calc GR
H9B H 0.108307 0.451708 0.550456 0.139 Uiso 1 1 calc GR
H9C H 0.177781 0.476942 0.508706 0.139 Uiso 1 1 calc GR
C10 C 0.0627(3) 0.1665(5) 0.5080(3) 0.0888(12) Uani 1 1 d .
H10A H 0.029223 0.093683 0.465467 0.133 Uiso 1 1 calc GR
H10B H 0.024863 0.223218 0.528872 0.133 Uiso 1 1 calc GR
H10C H 0.105479 0.113032 0.554994 0.133 Uiso 1 1 calc GR
C12 C 0.0405(2) 0.3474(5) 0.3867(2) 0.0921(13) Uani 1 1 d .
H12A H 0.068822 0.413713 0.359401 0.138 Uiso 1 1 calc GR
H12B H -0.000662 0.405778 0.402281 0.138 Uiso 1 1 calc GR
H12C H 0.010693 0.266842 0.347721 0.138 Uiso 1 1 calc GR

loop_
_atom_site_aniso_label
_atom_site_aniso_U_11
_atom_site_aniso_U_22
_atom_site_aniso_U_33
_atom_site_aniso_U_23
_atom_site_aniso_U_13
_atom_site_aniso_U_12
Co1 0.03502(19) 0.0278(2) 0.03125(19) -0.00219(14) 0.01128(14) -0.00212(14)
Cl1 0.0534(3) 0.0374(3) 0.0387(3) -0.0039(2) 0.0135(2) 0.0088(2)
P1 0.0357(3) 0.0277(3) 0.0309(3) 0.0008(2) 0.0127(2) -0.0043(2)
Cl2 0.0357(3) 0.0583(4) 0.0530(4) 0.0097(3) 0.0110(2) 0.0030(3)
O1 0.0659(11) 0.0349(10) 0.0319(8) -0.0013(7) 0.0158(8) 0.0017(8)
O2 0.0523(10) 0.0356(10) 0.0497(10) -0.0094(8) 0.0167(8) -0.0178(8)
O3 0.0538(10) 0.0424(10) 0.0401(9) 0.0108(8) 0.0101(7) -0.0039(8)
N2 0.0304(8) 0.0268(10) 0.0288(8) -0.0033(7) 0.0130(7) -0.0028(7)
N1 0.0414(10) 0.0293(11) 0.0366(9) -0.0010(8) 0.0171(8) -0.0058(8)
N3 0.0383(9) 0.0405(12) 0.0250(8) 0.0004(8) 0.0092(7) -0.0114(8)
C8 0.0287(10) 0.0321(12) 0.0273(10) -0.0020(8) 0.0103(8) -0.0003(8)
C4 0.0312(10) 0.0278(12) 0.0326(10) -0.0063(9) 0.0127(8) -0.0016(8)
C3 0.0323(10) 0.0277(12) 0.0418(12) -0.0074(9) 0.0157(9) -0.0045(8)
C5 0.0358(11) 0.0361(13) 0.0331(11) -0.0099(9) 0.0090(9) -0.0039(9)
C6 0.0361(11) 0.0466(14) 0.0263(10) -0.0054(10) 0.0096(8) 0.0033(10)
C7 0.0384(11) 0.0380(13) 0.0272(10) 0.0013(9) 0.0136(8) 0.0004(10)
C16 0.0503(14) 0.0335(14) 0.0467(14) -0.0107(10) 0.0205(11) -0.0108(10)
C11 0.0454(13) 0.0454(16) 0.0536(14) -0.0032(12) 0.0291(11) -0.0037(11)
C1 0.0586(15) 0.0398(15) 0.0532(15) 0.0033(11) 0.0283(12) -0.0120(12)
C13 0.0694(19) 0.0488(18) 0.0630(18) -0.0110(14) 0.0203(14) -0.0238(15)
C17 0.086(2) 0.0382(16) 0.0463(15) 0.0074(12) 0.0163(14) 0.0045(14)
C2 0.0688(18) 0.0395(16) 0.0655(18) 0.0008(13) 0.0248(14) -0.0212(13)
C14 0.126(3) 0.068(2) 0.0365(15) -0.0085(15) 0.0147(17) -0.031(2)
C15 0.071(2) 0.069(2) 0.123(3) -0.051(2) 0.049(2) -0.0096(17)
C9 0.078(2) 0.094(3) 0.125(3) -0.065(3) 0.059(2) -0.017(2)
C10 0.101(3) 0.081(3) 0.124(3) -0.002(2) 0.087(3) -0.018(2)
C12 0.067(2) 0.120(3) 0.098(3) 0.027(2) 0.040(2) 0.044(2)

loop_
_atom_type_symbol
_atom_type_description
_atom_type_scat_dispersion_real
_atom_type_scat_dispersion_imag
_atom_type_scat_source
C C 0.0181 0.0091 'International Tables Vol C Tables 4.2.6.8 and 6.1.1.4'
H H 0.0000 0.0000 'International Tables Vol C Tables 4.2.6.8 and 6.1.1.4'
Cl Cl 0.3639 0.7018 'International Tables Vol C Tables 4.2.6.8 and 6.1.1.4'
Co Co -2.3653 3.6143 'International Tables Vol C Tables 4.2.6.8 and 6.1.1.4'
N N 0.0311 0.0180 'International Tables Vol C Tables 4.2.6.8 and 6.1.1.4'
O O 0.0492 0.0322 'International Tables Vol C Tables 4.2.6.8 and 6.1.1.4'
P P 0.2955 0.4335 'International Tables Vol C Tables 4.2.6.8 and 6.1.1.4'

loop_
_geom_angle_atom_site_label_1
_geom_angle_atom_site_label_2
_geom_angle_atom_site_label_3
_geom_angle
Cl2 Co1 Cl1 117.86(3)
O1 Co1 Cl1 91.32(5)
O1 Co1 Cl2 95.33(5)
O1 Co1 N2 167.04(7)
N2 Co1 Cl1 94.04(5)
N2 Co1 Cl2 92.58(5)
N1 Co1 Cl1 118.89(6)
N1 Co1 Cl2 122.71(6)
N1 Co1 O1 90.70(7)
N1 Co1 N2 76.39(7)
O3 P1 N3 111.07(10)
O3 P1 C16 111.53(12)
O3 P1 C11 110.04(11)
N3 P1 C16 102.08(10)
N3 P1 C11 106.16(11)
C16 P1 C11 115.56(12)
Co1 O1 H1 120.3(13)
C17 O1 Co1 120.75(16)
C17 O1 H1 104.7(13)
C3 O2 C2 105.63(18)
C8 N2 Co1 130.27(13)
C8 N2 C4 117.55(17)
C4 N2 Co1 111.68(13)
C3 N1 Co1 116.51(15)
C3 N1 C1 106.91(19)
C1 N1 Co1 136.53(15)
P1 N3 H3 115.2
C8 N3 P1 129.55(14)
C8 N3 H3 115.2
N2 C8 N3 115.29(17)
N2 C8 C7 121.78(19)
N3 C8 C7 122.9(2)
N2 C4 C3 112.54(17)
N2 C4 C5 124.2(2)
C5 C4 C3 123.19(19)
O2 C3 C4 118.97(19)
N1 C3 O2 118.6(2)
N1 C3 C4 122.42(19)
C4 C5 H5 121.5
C4 C5 C6 117.0(2)
C6 C5 H5 121.5
C5 C6 H6 119.6
C7 C6 C5 120.8(2)
C7 C6 H6 119.6
C8 C7 H7 120.8
C6 C7 C8 118.5(2)
C6 C7 H7 120.8
C13 C16 P1 110.06(18)
C13 C16 C15 108.4(2)
C14 C16 P1 115.16(19)
C14 C16 C13 109.7(2)
C14 C16 C15 109.0(3)
C15 C16 P1 104.20(19)
C9 C11 P1 106.88(19)
C9 C11 C10 107.7(3)
C9 C11 C12 110.4(3)
C10 C11 P1 110.0(2)
C12 C11 P1 112.9(2)
C12 C11 C10 108.8(3)
N1 C1 H1A 110.9
N1 C1 H1B 110.9
N1 C1 C2 104.3(2)
H1A C1 H1B 108.9
C2 C1 H1A 110.9
C2 C1 H1B 110.9
C16 C13 H13A 109.5
C16 C13 H13B 109.5
C16 C13 H13C 109.5
H13A C13 H13B 109.5
H13A C13 H13C 109.5
H13B C13 H13C 109.5
O1 C17 H17A 109.5
O1 C17 H17B 109.5
O1 C17 H17C 109.5
H17A C17 H17B 109.5
H17A C17 H17C 109.5
H17B C17 H17C 109.5
O2 C2 C1 104.49(19)
O2 C2 H2A 110.9
O2 C2 H2B 110.9
C1 C2 H2A 110.9
C1 C2 H2B 110.9
H2A C2 H2B 108.9
C16 C14 H14A 109.5
C16 C14 H14B 109.5
C16 C14 H14C 109.5
H14A C14 H14B 109.5
H14A C14 H14C 109.5
H14B C14 H14C 109.5
C16 C15 H15A 109.5
C16 C15 H15B 109.5
C16 C15 H15C 109.5
H15A C15 H15B 109.5
H15A C15 H15C 109.5
H15B C15 H15C 109.5
C11 C9 H9A 109.5
C11 C9 H9B 109.5
C11 C9 H9C 109.5
H9A C9 H9B 109.5
H9A C9 H9C 109.5
H9B C9 H9C 109.5
C11 C10 H10A 109.5
C11 C10 H10B 109.5
C11 C10 H10C 109.5
H10A C10 H10B 109.5
H10A C10 H10C 109.5
H10B C10 H10C 109.5
C11 C12 H12A 109.5
C11 C12 H12B 109.5
C11 C12 H12C 109.5
H12A C12 H12B 109.5
H12A C12 H12C 109.5
H12B C12 H12C 109.5

loop_
_geom_bond_atom_site_label_1
_geom_bond_atom_site_label_2
_geom_bond_distance
Co1 Cl1 2.3006(7)
Co1 Cl2 2.2847(7)
Co1 O1 2.1196(16)
Co1 N2 2.2607(16)
Co1 N1 2.0546(18)
P1 O3 1.4804(16)
P1 N3 1.6804(19)
P1 C16 1.836(2)
P1 C11 1.841(3)
O1 H1 0.873(9)
O1 C17 1.429(3)
O2 C3 1.333(2)
O2 C2 1.465(3)
N2 C8 1.337(3)
N2 C4 1.358(3)
N1 C3 1.276(3)
N1 C1 1.472(3)
N3 H3 0.8600
N3 C8 1.383(3)
C8 C7 1.413(3)
C4 C3 1.461(3)
C4 C5 1.375(3)
C5 H5 0.9300
C5 C6 1.387(3)
C6 H6 0.9300
C6 C7 1.366(3)
C7 H7 0.9300
C16 C13 1.534(4)
C16 C14 1.529(4)
C16 C15 1.543(4)
C11 C9 1.524(4)
C11 C10 1.529(4)
C11 C12 1.526(4)
C1 H1A 0.9700
C1 H1B 0.9700
C1 C2 1.512(4)
C13 H13A 0.9600
C13 H13B 0.9600
C13 H13C 0.9600
C17 H17A 0.9600
C17 H17B 0.9600
C17 H17C 0.9600
C2 H2A 0.9700
C2 H2B 0.9700
C14 H14A 0.9600
C14 H14B 0.9600
C14 H14C 0.9600
C15 H15A 0.9600
C15 H15B 0.9600
C15 H15C 0.9600
C9 H9A 0.9600
C9 H9B 0.9600
C9 H9C 0.9600
C10 H10A 0.9600
C10 H10B 0.9600
C10 H10C 0.9600
C12 H12A 0.9600
C12 H12B 0.9600
C12 H12C 0.9600

loop_
_geom_torsion_atom_site_label_1
_geom_torsion_atom_site_label_2
_geom_torsion_atom_site_label_3
_geom_torsion_atom_site_label_4
_geom_torsion
Co1 N2 C8 N3 -13.9(3)
Co1 N2 C8 C7 165.91(15)
Co1 N2 C4 C3 7.1(2)
Co1 N2 C4 C5 -170.15(17)
Co1 N1 C3 O2 178.69(15)
Co1 N1 C3 C4 -0.4(3)
Co1 N1 C1 C2 -178.77(19)
P1 N3 C8 N2 -173.69(16)
P1 N3 C8 C7 6.5(3)
O3 P1 N3 C8 -33.1(2)
O3 P1 C16 C13 68.4(2)
O3 P1 C16 C14 -167.0(2)
O3 P1 C16 C15 -47.6(2)
O3 P1 C11 C9 64.2(3)
O3 P1 C11 C10 -52.5(2)
O3 P1 C11 C12 -174.2(2)
N2 C8 C7 C6 3.9(3)
N2 C4 C3 O2 175.90(18)
N2 C4 C3 N1 -5.0(3)
N2 C4 C5 C6 1.4(3)
N1 C1 C2 O2 1.9(3)
N3 P1 C16 C13 -172.91(19)
N3 P1 C16 C14 -48.4(2)
N3 P1 C16 C15 71.0(2)
N3 P1 C11 C9 -56.1(3)
N3 P1 C11 C10 -172.8(2)
N3 P1 C11 C12 65.5(3)
N3 C8 C7 C6 -176.3(2)
C8 N2 C4 C3 179.88(18)
C8 N2 C4 C5 2.6(3)
C4 N2 C8 N3 174.94(18)
C4 N2 C8 C7 -5.3(3)
C4 C5 C6 C7 -2.8(3)
C3 O2 C2 C1 -1.4(3)
C3 N1 C1 C2 -1.8(3)
C3 C4 C5 C6 -175.6(2)
C5 C4 C3 O2 -6.8(3)
C5 C4 C3 N1 172.3(2)
C5 C6 C7 C8 0.3(3)
C16 P1 N3 C8 -152.1(2)
C16 P1 C11 C9 -168.4(2)
C16 P1 C11 C10 74.9(2)
C16 P1 C11 C12 -46.8(3)
C11 P1 N3 C8 86.5(2)
C11 P1 C16 C13 -58.2(2)
C11 P1 C16 C14 66.3(3)
C11 P1 C16 C15 -174.3(2)
C1 N1 C3 O2 1.0(3)
C1 N1 C3 C4 -178.1(2)
C2 O2 C3 N1 0.3(3)
C2 O2 C3 C4 179.4(2)
